data_7042230
loop_
_publ_author_name
'Ji, Xiaoxiao'
'Tong, Peng'
'Yang, Dawei'
'Wang, Baomin'
'Zhao, Jinfeng'
'Li, Yang'
'Qu, Jingping'

_publ_section_title
;
 Synthesis, structural characterization and conversion of dinuclear
 iron-sulfur clusters containing the disulfide ligand:
 [Cp*Fe(\m-\h(2):\h(2)-bdt)(cis-\m-\h(1):\h(1)-S2)FeCp*],
 [Cp*Fe(\m-S(C6H4S2))(cis-\m-\h(1):\h(1)-S2)FeCp*], and
 [{Cp*Fe(bdt)}2(trans-\m-\h(1):\h(1)-S2)].
;
_journal_issue 12
_journal_name_full 'Dalton transactions (Cambridge, England : 2003)'
_journal_page_first 3820
_journal_page_last 3824
_journal_paper_doi 10.1039/c7dt00450h
_journal_volume 46
_journal_year 2017
_chemical_formula_sum 'C26 H34 Fe2 S5'
_chemical_formula_weight 618.53
_chemical_name_common 3
_chemical_name_systematic '[Cp*Fe(?-S(C6H4S2)(?-S2)FeCp*]'
_space_group_IT_number 62
_symmetry_cell_setting orthorhombic
_symmetry_space_group_name_Hall '-P 2ac 2n'
_symmetry_space_group_name_H-M 'P n m a'
_atom_sites_solution_hydrogens geom
_atom_sites_solution_primary direct
_atom_sites_solution_secondary difmap
_audit_creation_method SHELXL-97
_audit_update_record
;
2015-10-16 deposited with the CCDC.
2017-02-24 downloaded from the CCDC.
;
_cell_angle_alpha 90.00
_cell_angle_beta 90.00
_cell_angle_gamma 90.00
_cell_formula_units_Z 4
_cell_length_a 15.281(5)
_cell_length_b 21.433(7)
_cell_length_c 8.290(3)
_cell_measurement_temperature 296(2)
_cell_volume 2715.1(16)
_computing_cell_refinement 'Bruker SMART'
_computing_data_collection 'Bruker SMART'
_computing_data_reduction 'Bruker SMART'
_computing_molecular_graphics 'Bruker SHELXTL'
_computing_publication_material 'Bruker SHELXTL'
_computing_structure_refinement 'Bruker SHELXTL'
_computing_structure_solution 'Bruker SHELXTL'
_diffrn_ambient_temperature 296(2)
_diffrn_measured_fraction_theta_full 0.995
_diffrn_measured_fraction_theta_max 0.995
_diffrn_measurement_device_type 'CCD area detector'
_diffrn_measurement_method 'pi and omega scans'
_diffrn_radiation_monochromator graphite
_diffrn_radiation_source 'fine-focus sealed tube'
_diffrn_radiation_type MoK\a
_diffrn_radiation_wavelength 0.71073
_diffrn_reflns_av_R_equivalents 0.0923
_diffrn_reflns_av_sigmaI/netI 0.0693
_diffrn_reflns_limit_h_max 19
_diffrn_reflns_limit_h_min -18
_diffrn_reflns_limit_k_max 27
_diffrn_reflns_limit_k_min -22
_diffrn_reflns_limit_l_max 8
_diffrn_reflns_limit_l_min -10
_diffrn_reflns_number 17040
_diffrn_reflns_theta_full 27.51
_diffrn_reflns_theta_max 27.51
_diffrn_reflns_theta_min 1.90
_exptl_absorpt_coefficient_mu 1.467
_exptl_absorpt_correction_T_max 0.6756
_exptl_absorpt_correction_T_min 0.6431
_exptl_absorpt_correction_type empirical
_exptl_absorpt_process_details SADABS
_exptl_crystal_density_diffrn 1.513
_exptl_crystal_density_method 'not measured'
_exptl_crystal_F_000 1288
_exptl_crystal_size_max 0.33
_exptl_crystal_size_mid 0.31
_exptl_crystal_size_min 0.29
_refine_diff_density_max 0.475
_refine_diff_density_min -0.480
_refine_diff_density_rms 0.083
_refine_ls_extinction_method none
_refine_ls_goodness_of_fit_ref 1.225
_refine_ls_hydrogen_treatment mixed
_refine_ls_matrix_type full
_refine_ls_number_parameters 174
_refine_ls_number_reflns 3184
_refine_ls_number_restraints 0
_refine_ls_restrained_S_all 1.225
_refine_ls_R_factor_all 0.1138
_refine_ls_R_factor_gt 0.0617
_refine_ls_shift/su_max 0.001
_refine_ls_shift/su_mean 0.000
_refine_ls_structure_factor_coef Fsqd
_refine_ls_weighting_details 'calc w=1/[\s^2^(Fo^2^)+(0.0200P)^2^+2.0000P] where P=(Fo^2^+2Fc^2^)/3'
_refine_ls_weighting_scheme calc
_refine_ls_wR_factor_gt 0.1130
_refine_ls_wR_factor_ref 0.1280
_reflns_number_gt 1886
_reflns_number_total 3184
_reflns_threshold_expression >2sigma(I)
_cod_data_source_file c7dt00450h2.cif
_cod_data_source_block x
_cod_depositor_comments 'Adding full bibliography for 7042228--7042230.cif.'
_cod_original_sg_symbol_H-M pnma
_cod_database_code 7042230

loop_
_symmetry_equiv_pos_as_xyz
'x, y, z'
'-x+1/2, -y, z+1/2'
'x+1/2, -y+1/2, -z+1/2'
'-x, y+1/2, -z'
'-x, -y, -z'
'x-1/2, y, -z-1/2'
'-x-1/2, y-1/2, z-1/2'
'x, -y-1/2, z'

loop_
_atom_site_label
_atom_site_type_symbol
_atom_site_fract_x
_atom_site_fract_y
_atom_site_fract_z
_atom_site_U_iso_or_equiv
_atom_site_adp_type
_atom_site_occupancy
_atom_site_symmetry_multiplicity
_atom_site_calc_flag
_atom_site_refinement_flags
Fe1 Fe 0.03345(4) 0.16376(3) 0.38684(8) 0.0510(2) Uani 1 1 d .
S1 S 0.14669(18) 0.19462(13) 0.2562(4) 0.0563(7) Uani 0.50 1 d P
S2 S 0.17103(15) 0.28364(13) 0.3391(3) 0.0490(6) Uani 0.50 1 d P
S3 S 0.02159(9) 0.2500 0.54936(18) 0.0416(4) Uani 1 2 d S
S4 S -0.04717(10) 0.20397(6) 0.20697(18) 0.0775(5) Uani 1 1 d .
C1 C 0.0964(3) 0.0882(2) 0.5055(7) 0.0636(14) Uani 1 1 d .
C2 C 0.0737(3) 0.0728(2) 0.3433(7) 0.0645(14) Uani 1 1 d .
C3 C -0.0177(3) 0.0762(2) 0.3304(6) 0.0624(13) Uani 1 1 d .
C4 C -0.0523(3) 0.0950(2) 0.4820(6) 0.0603(13) Uani 1 1 d .
C5 C 0.0182(4) 0.1014(2) 0.5907(6) 0.0621(13) Uani 1 1 d .
C6 C 0.1869(4) 0.0863(3) 0.5774(9) 0.097(2) Uani 1 1 d .
H6A H 0.1879 0.1104 0.6749 0.146 Uiso 1 1 calc R
H6B H 0.2281 0.1034 0.5018 0.146 Uiso 1 1 calc R
H6C H 0.2024 0.0439 0.6011 0.146 Uiso 1 1 calc R
C7 C 0.1353(4) 0.0509(3) 0.2141(8) 0.094(2) Uani 1 1 d .
H7A H 0.1336 0.0062 0.2080 0.141 Uiso 1 1 calc R
H7B H 0.1936 0.0643 0.2395 0.141 Uiso 1 1 calc R
H7C H 0.1180 0.0683 0.1123 0.141 Uiso 1 1 calc R
C8 C -0.0719(4) 0.0568(3) 0.1863(7) 0.0853(17) Uani 1 1 d .
H8A H -0.0953 0.0158 0.2042 0.128 Uiso 1 1 calc R
H8B H -0.0358 0.0564 0.0916 0.128 Uiso 1 1 calc R
H8C H -0.1191 0.0858 0.1718 0.128 Uiso 1 1 calc R
C9 C -0.1478(3) 0.1031(3) 0.5200(8) 0.0879(18) Uani 1 1 d .
H9A H -0.1736 0.0631 0.5405 0.132 Uiso 1 1 calc R
H9B H -0.1766 0.1225 0.4301 0.132 Uiso 1 1 calc R
H9C H -0.1540 0.1291 0.6138 0.132 Uiso 1 1 calc R
C10 C 0.0089(4) 0.1168(2) 0.7646(6) 0.0870(18) Uani 1 1 d .
H10A H -0.0170 0.0821 0.8202 0.130 Uiso 1 1 calc R
H10B H -0.0279 0.1528 0.7764 0.130 Uiso 1 1 calc R
H10C H 0.0655 0.1254 0.8096 0.130 Uiso 1 1 calc R
C11 C 0.2824(4) 0.2500 0.6049(11) 0.105(3) Uani 1 2 d S
H11A H 0.3303 0.2500 0.5357 0.127 Uiso 1 2 calc SR
C12 C 0.1977(4) 0.2500 0.5408(9) 0.098(3) Uani 1 2 d S
C13 C 0.1262(3) 0.2500 0.6423(7) 0.0435(15) Uani 1 2 d S
C14 C 0.1415(4) 0.2500 0.8036(8) 0.067(2) Uani 1 2 d S
H14A H 0.0943 0.2500 0.8743 0.081 Uiso 1 2 calc SR
C15 C 0.2258(4) 0.2500 0.8658(9) 0.072(2) Uani 1 2 d S
H15A H 0.2349 0.2500 0.9767 0.086 Uiso 1 2 calc SR
C16 C 0.2951(4) 0.2500 0.7624(10) 0.068(2) Uani 1 2 d S
H16A H 0.3518 0.2500 0.8031 0.082 Uiso 1 2 calc SR

loop_
_atom_site_aniso_label
_atom_site_aniso_U_11
_atom_site_aniso_U_22
_atom_site_aniso_U_33
_atom_site_aniso_U_23
_atom_site_aniso_U_13
_atom_site_aniso_U_12
Fe1 0.0550(4) 0.0577(4) 0.0405(4) 0.0001(3) -0.0013(3) 0.0071(3)
S1 0.0593(17) 0.0638(18) 0.0458(16) -0.0071(14) 0.0159(13) -0.0058(13)
S2 0.0386(13) 0.0653(15) 0.0432(15) 0.0015(12) 0.0093(11) -0.0061(11)
S3 0.0272(7) 0.0576(9) 0.0399(8) 0.000 0.0005(6) 0.000
S4 0.0990(11) 0.0655(9) 0.0680(10) -0.0040(7) -0.0445(8) 0.0005(8)
C1 0.069(3) 0.053(3) 0.069(4) 0.011(3) -0.008(3) 0.002(3)
C2 0.070(3) 0.060(3) 0.064(4) -0.003(3) 0.006(3) 0.003(3)
C3 0.070(4) 0.060(3) 0.057(3) -0.001(2) -0.005(3) 0.007(3)
C4 0.064(3) 0.057(3) 0.060(3) -0.001(3) 0.001(3) 0.005(2)
C5 0.088(4) 0.054(3) 0.045(3) 0.009(2) -0.001(3) -0.001(3)
C6 0.074(4) 0.087(4) 0.130(6) 0.024(4) -0.037(4) -0.002(3)
C7 0.096(4) 0.088(4) 0.098(5) -0.019(4) 0.022(4) 0.025(4)
C8 0.102(4) 0.086(4) 0.068(4) -0.016(3) -0.015(3) -0.015(3)
C9 0.069(4) 0.091(4) 0.103(5) -0.007(4) 0.021(3) -0.003(3)
C10 0.135(5) 0.077(4) 0.048(3) 0.008(3) -0.001(3) -0.011(4)
C11 0.023(3) 0.225(11) 0.068(6) 0.000 0.003(4) 0.000
C12 0.036(4) 0.221(10) 0.038(4) 0.000 -0.003(3) 0.000
C13 0.026(3) 0.061(4) 0.044(4) 0.000 0.001(3) 0.000
C14 0.043(4) 0.121(6) 0.038(4) 0.000 -0.004(3) 0.000
C15 0.050(4) 0.124(7) 0.041(4) 0.000 -0.017(3) 0.000
C16 0.047(4) 0.094(6) 0.064(5) 0.000 -0.020(4) 0.000

loop_
_atom_type_symbol
_atom_type_description
_atom_type_scat_dispersion_real
_atom_type_scat_dispersion_imag
_atom_type_scat_source
C C 0.0033 0.0016 'International Tables Vol C Tables 4.2.6.8 and 6.1.1.4'
H H 0.0000 0.0000 'International Tables Vol C Tables 4.2.6.8 and 6.1.1.4'
Fe Fe 0.3463 0.8444 'International Tables Vol C Tables 4.2.6.8 and 6.1.1.4'
S S 0.1246 0.1234 'International Tables Vol C Tables 4.2.6.8 and 6.1.1.4'

loop_
_geom_angle_atom_site_label_1
_geom_angle_atom_site_label_2
_geom_angle_atom_site_label_3
_geom_angle
_geom_angle_site_symmetry_1
_geom_angle_site_symmetry_3
C2 Fe1 C3 39.37(18) . .
C2 Fe1 S4 115.60(16) . .
C3 Fe1 S4 89.46(14) . .
C2 Fe1 C4 66.18(19) . .
C3 Fe1 C4 39.48(19) . .
S4 Fe1 C4 100.65(15) . .
C2 Fe1 C1 39.74(19) . .
C3 Fe1 C1 65.67(19) . .
S4 Fe1 C1 154.13(15) . .
C4 Fe1 C1 65.11(19) . .
C2 Fe1 S1 87.87(16) . .
C3 Fe1 S1 117.79(17) . .
S4 Fe1 S1 89.33(10) . .
C4 Fe1 S1 154.03(15) . .
C1 Fe1 S1 95.93(17) . .
C2 Fe1 C5 65.71(19) . .
C3 Fe1 C5 65.16(19) . .
S4 Fe1 C5 137.51(16) . .
C4 Fe1 C5 38.39(18) . .
C1 Fe1 C5 38.55(18) . .
S1 Fe1 C5 132.11(17) . .
C2 Fe1 S3 151.90(16) . .
C3 Fe1 S3 145.79(15) . .
S4 Fe1 S3 92.27(6) . .
C4 Fe1 S3 106.97(14) . .
C1 Fe1 S3 112.18(15) . .
S1 Fe1 S3 96.40(9) . .
C5 Fe1 S3 91.73(14) . .
C2 Fe1 S2 98.74(16) . 8_565
C3 Fe1 S2 135.10(16) . 8_565
S4 Fe1 S2 101.58(8) . 8_565
C4 Fe1 S2 157.04(15) . 8_565
C1 Fe1 S2 92.14(15) . 8_565
S1 Fe1 S2 21.96(8) . 8_565
C5 Fe1 S2 120.59(16) . 8_565
S3 Fe1 S2 77.83(8) . 8_565
S2 S1 S2 36.9(2) 8_565 .
S2 S1 Fe1 96.1(3) 8_565 .
S2 S1 Fe1 105.23(14) . .
S2 S1 S1 59.2(3) 8_565 8_565
S2 S1 S1 22.26(10) . 8_565
Fe1 S1 S1 107.96(8) . 8_565
S1 S2 S2 120.8(3) 8_565 8_565
S1 S2 C12 164.6(4) 8_565 .
S2 S2 C12 67.27(12) 8_565 .
S1 S2 S1 98.6(3) 8_565 .
S2 S2 S1 22.26(10) 8_565 .
C12 S2 S1 88.88(15) . .
S1 S2 Fe1 61.9(2) 8_565 8_565
S2 S2 Fe1 117.79(6) 8_565 8_565
C12 S2 Fe1 102.9(2) . 8_565
S1 S2 Fe1 109.22(14) . 8_565
C13 S3 Fe1 100.58(12) . .
C13 S3 Fe1 100.58(12) . 8_565
Fe1 S3 Fe1 107.34(7) . 8_565
S4 S4 Fe1 114.02(4) 8_565 .
C5 C1 C2 108.1(4) . .
C5 C1 C6 125.7(5) . .
C2 C1 C6 126.1(5) . .
C5 C1 Fe1 72.4(3) . .
C2 C1 Fe1 68.3(3) . .
C6 C1 Fe1 128.3(4) . .
C3 C2 C1 107.5(5) . .
C3 C2 C7 125.9(5) . .
C1 C2 C7 126.3(5) . .
C3 C2 Fe1 70.7(3) . .
C1 C2 Fe1 71.9(3) . .
C7 C2 Fe1 127.1(4) . .
C2 C3 C4 108.6(4) . .
C2 C3 C8 126.3(5) . .
C4 C3 C8 124.9(5) . .
C2 C3 Fe1 69.9(3) . .
C4 C3 Fe1 71.7(3) . .
C8 C3 Fe1 129.0(4) . .
C5 C4 C3 107.9(4) . .
C5 C4 C9 126.6(5) . .
C3 C4 C9 125.4(5) . .
C5 C4 Fe1 72.5(3) . .
C3 C4 Fe1 68.9(3) . .
C9 C4 Fe1 126.7(4) . .
C4 C5 C1 107.9(4) . .
C4 C5 C10 124.6(5) . .
C1 C5 C10 127.5(5) . .
C4 C5 Fe1 69.2(3) . .
C1 C5 Fe1 69.1(3) . .
C10 C5 Fe1 129.1(3) . .
C1 C6 H6A 109.5 . .
C1 C6 H6B 109.5 . .
H6A C6 H6B 109.5 . .
C1 C6 H6C 109.5 . .
H6A C6 H6C 109.5 . .
H6B C6 H6C 109.5 . .
C2 C7 H7A 109.5 . .
C2 C7 H7B 109.5 . .
H7A C7 H7B 109.5 . .
C2 C7 H7C 109.5 . .
H7A C7 H7C 109.5 . .
H7B C7 H7C 109.5 . .
C3 C8 H8A 109.5 . .
C3 C8 H8B 109.5 . .
H8A C8 H8B 109.5 . .
C3 C8 H8C 109.5 . .
H8A C8 H8C 109.5 . .
H8B C8 H8C 109.5 . .
C4 C9 H9A 109.5 . .
C4 C9 H9B 109.5 . .
H9A C9 H9B 109.5 . .
C4 C9 H9C 109.5 . .
H9A C9 H9C 109.5 . .
H9B C9 H9C 109.5 . .
C5 C10 H10A 109.5 . .
C5 C10 H10B 109.5 . .
H10A C10 H10B 109.5 . .
C5 C10 H10C 109.5 . .
H10A C10 H10C 109.5 . .
H10B C10 H10C 109.5 . .
C16 C11 C12 120.8(7) . .
C16 C11 H11A 119.6 . .
C12 C11 H11A 119.6 . .
C13 C12 C11 120.1(7) . .
C13 C12 S2 112.0(4) . 8_565
C11 C12 S2 122.8(5) . 8_565
C13 C12 S2 112.0(4) . .
C11 C12 S2 122.8(5) . .
S2 C12 S2 45.5(2) 8_565 .
C14 C13 C12 117.7(6) . .
C14 C13 S3 125.6(5) . .
C12 C13 S3 116.7(5) . .
C13 C14 C15 121.7(6) . .
C13 C14 H14A 119.1 . .
C15 C14 H14A 119.1 . .
C16 C15 C14 119.2(6) . .
C16 C15 H15A 120.4 . .
C14 C15 H15A 120.4 . .
C11 C16 C15 120.5(7) . .
C11 C16 H16A 119.7 . .
C15 C16 H16A 119.7 . .

loop_
_geom_bond_atom_site_label_1
_geom_bond_atom_site_label_2
_geom_bond_distance
_geom_bond_site_symmetry_2
Fe1 C2 2.076(5) .
Fe1 C3 2.087(5) .
Fe1 S4 2.1175(15) .
Fe1 C4 2.124(5) .
Fe1 C1 2.124(5) .
Fe1 S1 2.146(3) .
Fe1 C5 2.167(5) .
Fe1 S3 2.2946(12) .
Fe1 S2 2.418(3) 8_565
S1 S2 0.909(3) 8_565
S1 S2 2.061(4) .
S1 S1 2.374(6) 8_565
S2 S1 0.909(3) 8_565
S2 S2 1.442(5) 8_565
S2 C12 1.866(7) .
S2 Fe1 2.418(3) 8_565
S3 C13 1.775(5) .
S3 Fe1 2.2946(12) 8_565
S4 S4 1.973(3) 8_565
C1 C5 1.417(7) .
C1 C2 1.428(7) .
C1 C6 1.506(7) .
C2 C3 1.402(7) .
C2 C7 1.500(7) .
C3 C4 1.423(7) .
C3 C8 1.512(7) .
C4 C5 1.411(7) .
C4 C9 1.502(7) .
C5 C10 1.486(7) .
C6 H6A 0.9600 .
C6 H6B 0.9600 .
C6 H6C 0.9600 .
C7 H7A 0.9600 .
C7 H7B 0.9600 .
C7 H7C 0.9600 .
C8 H8A 0.9600 .
C8 H8B 0.9600 .
C8 H8C 0.9600 .
C9 H9A 0.9600 .
C9 H9B 0.9600 .
C9 H9C 0.9600 .
C10 H10A 0.9600 .
C10 H10B 0.9600 .
C10 H10C 0.9600 .
C11 C16 1.321(10) .
C11 C12 1.399(9) .
C11 H11A 0.9300 .
C12 C13 1.378(9) .
C12 S2 1.866(7) 8_565
C13 C14 1.358(8) .
C14 C15 1.387(8) .
C14 H14A 0.9300 .
C15 C16 1.362(10) .
C15 H15A 0.9300 .
C16 H16A 0.9300 .
